data_4127469
loop_
_publ_author_name
'Reed, Christopher J.'
'Agapie, Theodor'

_publ_section_title
;
 A Terminal Fe<sup>III</sup>-Oxo in a Tetranuclear Cluster: Effects of
 Distal Metal Centers on Structure and Reactivity.
;
_journal_issue 24
_journal_name_full 'Journal of the American Chemical Society'
_journal_page_first 9479
_journal_page_last 9484
_journal_paper_doi 10.1021/jacs.9b03157
_journal_volume 141
_journal_year 2019
_chemical_formula_moiety 'C78 H76 Fe4 N15 O5, 2(C F3 O3 S)'
_chemical_formula_sum 'C80 H76 F6 Fe4 N15 O11 S2'
_chemical_formula_weight 1825.07
_space_group_crystal_system triclinic
_space_group_IT_number 2
_space_group_name_Hall '-P 1'
_space_group_name_H-M_alt 'P -1'
_symmetry_space_group_name_Hall '-P 1'
_symmetry_space_group_name_H-M 'P -1'
_atom_sites_solution_hydrogens mixed
_atom_sites_solution_primary dual
_audit_creation_date 2019-03-14
_audit_creation_method
;
Olex2 1.2
(compiled 2018.05.29 svn.r3508 for OlexSys, GUI svn.r5506)
;
_audit_update_record
;
2019-03-14 deposited with the CCDC.    2019-03-22 downloaded from the CCDC.
;
_cell_angle_alpha 95.271(14)
_cell_angle_beta 90.124(12)
_cell_angle_gamma 104.174(19)
_cell_formula_units_Z 2
_cell_length_a 12.150(2)
_cell_length_b 14.975(5)
_cell_length_c 23.386(6)
_cell_measurement_reflns_used 9950
_cell_measurement_temperature 100(2)
_cell_measurement_theta_max 74.13
_cell_measurement_theta_min 3.06
_cell_volume 4106.7(19)
_computing_molecular_graphics 'Olex2 (Dolomanov et al., 2009)'
_computing_publication_material 'Olex2 (Dolomanov et al., 2009)'
_computing_structure_refinement 'XL (Sheldrick, 2008)'
_computing_structure_solution 'XT (Sheldrick, 2015)'
_diffrn_ambient_temperature 99.98
_diffrn_measured_fraction_theta_full 0.988
_diffrn_measured_fraction_theta_max 0.961
_diffrn_measurement_device_type 'Bruker APEX-II CCD'
_diffrn_measurement_method '\f and \w scans'
_diffrn_radiation_type CuK\a
_diffrn_radiation_wavelength 1.54178
_diffrn_reflns_av_R_equivalents 0.0491
_diffrn_reflns_av_unetI/netI 0.0319
_diffrn_reflns_Laue_measured_fraction_full 0.988
_diffrn_reflns_Laue_measured_fraction_max 0.961
_diffrn_reflns_limit_h_max 13
_diffrn_reflns_limit_h_min -15
_diffrn_reflns_limit_k_max 18
_diffrn_reflns_limit_k_min -17
_diffrn_reflns_limit_l_max 29
_diffrn_reflns_limit_l_min -29
_diffrn_reflns_number 93135
_diffrn_reflns_point_group_measured_fraction_full 0.988
_diffrn_reflns_point_group_measured_fraction_max 0.961
_diffrn_reflns_theta_full 67.679
_diffrn_reflns_theta_max 74.371
_diffrn_reflns_theta_min 3.057
_diffrn_standards_number 0
_exptl_absorpt_coefficient_mu 6.726
_exptl_absorpt_correction_T_max 0.7538
_exptl_absorpt_correction_T_min 0.5118
_exptl_absorpt_correction_type multi-scan
_exptl_absorpt_process_details
'SADABS-2016/2 (Bruker,2016/2) was used for absorption correction. wR2(int) was 0.1041 before and 0.0644 after correction. The Ratio of minimum to maximum transmission is 0.6790. The \l/2 correction factor is Not present.'
_exptl_crystal_colour blue
_exptl_crystal_colour_primary blue
_exptl_crystal_density_diffrn 1.476
_exptl_crystal_description block
_exptl_crystal_F_000 1878
_exptl_crystal_size_max 0.3
_exptl_crystal_size_mid 0.22
_exptl_crystal_size_min 0.1
_refine_diff_density_max 0.385
_refine_diff_density_min -0.727
_refine_diff_density_rms 0.061
_refine_ls_extinction_method none
_refine_ls_goodness_of_fit_ref 1.057
_refine_ls_hydrogen_treatment mixed
_refine_ls_matrix_type full
_refine_ls_number_parameters 1149
_refine_ls_number_reflns 16109
_refine_ls_number_restraints 38
_refine_ls_restrained_S_all 1.056
_refine_ls_R_factor_all 0.0422
_refine_ls_R_factor_gt 0.0375
_refine_ls_shift/su_max 0.002
_refine_ls_shift/su_mean 0.000
_refine_ls_structure_factor_coef Fsqd
_refine_ls_weighting_details 'w=1/[\s^2^(Fo^2^)+(0.0470P)^2^+3.1559P] where P=(Fo^2^+2Fc^2^)/3'
_refine_ls_weighting_scheme calc
_refine_ls_wR_factor_gt 0.0941
_refine_ls_wR_factor_ref 0.0963
_reflns_Friedel_coverage 0.000
_reflns_number_gt 14516
_reflns_number_total 16109
_reflns_threshold_expression 'I > 2\s(I)'
_cod_data_source_file ja9b03157_si_001.cif
_cod_data_source_block v19078
_cod_original_cell_volume 4106.5(18)
_cod_database_code 4127469
_shelx_shelxl_version_number 2016/6
_shelx_space_group_comment
;
The symmetry employed for this shelxl refinement is uniquely defined
by the following loop, which should always be used as a source of
symmetry information in preference to the above space-group names.
They are only intended as comments.
;
_shelx_estimated_absorpt_t_max 0.553
_shelx_estimated_absorpt_t_min 0.237
_olex2_refinement_description
;
1. Fixed Uiso
 At 1.2 times of:
  All C(H) groups, All N(H) groups
 At 1.5 times of:
  All C(H,H,H) groups, All O(H) groups
2. Same fragment restrains
{S100, F100, F102, F101, O100, O102, O101, C100} sigma for 1-2: 0.02, 1-3: 0.04
as
{S101, F103, F104, F105, O103, O104, O105, C101}
{S100, F101, F100, F102, O102, O100, O101, C100} sigma for 1-2: 0.01, 1-3: 0.02
as
{S102, F106, F107, F108, O106, O107, O108, C102}
3. Others
 Sof(S102)=Sof(F106)=Sof(F107)=Sof(F108)=Sof(O106)=Sof(O107)=Sof(O108)=
 Sof(C102)=1-FVAR(1)
 Sof(S101)=Sof(F103)=Sof(F104)=Sof(F105)=Sof(O103)=Sof(O104)=Sof(O105)=
 Sof(C101)=FVAR(1)
4.a Rotating group:
 O2(H2)
4.b Aromatic/amide H refined with riding coordinates:
 N25(H25), N35(H35), C2(H2A), C4(H4), C6(H6), C13(H13), C14(H14), C15(H15A),
 C16(H16), C23(H23), C24(H24), C25(H25A), C26(H26), C33(H33), C34(H34),
 C35(H35A), C36(H36), C40(H40), C41(H41), C42(H42), C43(H43), C46(H46),
 C47(H47), C48(H48), C49(H49), C50(H50), C51(H51), C52(H52), C53(H53), C56(H56),
  C57(H57), C58(H58), C59(H59), C60(H60), C61(H61), C62(H62), C63(H63),
 C66(H66), C67(H67), C68(H68), C69(H69), C70(H70), C71(H71), C80(H80), C81(H81),
  C90(H90), C91(H91)
4.c Idealised Me refined as rotating group:
 C74(H74A,H74B,H74C), C75(H75A,H75B,H75C), C76(H76A,H76B,H76C), C84(H84A,H84B,
 H84C), C85(H85A,H85B,H85C), C86(H86A,H86B,H86C), C94(H94A,H94B,H94C), C95(H95A,
 H95B,H95C), C96(H96A,H96B,H96C)
;
_olex2_submission_special_instructions 'No special instructions were received'

loop_
_space_group_symop_operation_xyz
'x, y, z'
'-x, -y, -z'

loop_
_atom_site_label
_atom_site_type_symbol
_atom_site_fract_x
_atom_site_fract_y
_atom_site_fract_z
_atom_site_U_iso_or_equiv
_atom_site_adp_type
_atom_site_occupancy
_atom_site_site_symmetry_order
_atom_site_calc_flag
_atom_site_refinement_flags_posn
_atom_site_refinement_flags_occupancy
_atom_site_disorder_assembly
_atom_site_disorder_group
Fe1 Fe 0.58119(3) 0.24965(2) 0.83045(2) 0.01556(8) Uani 1 1 d . . . .
Fe2 Fe 0.35054(3) 0.18237(2) 0.76701(2) 0.01354(8) Uani 1 1 d . . . .
Fe3 Fe 0.56483(3) 0.19892(2) 0.70013(2) 0.01199(7) Uani 1 1 d . . . .
Fe4 Fe 0.49925(3) 0.40320(2) 0.74366(2) 0.01294(8) Uani 1 1 d . . . .
O1 O 0.49607(12) 0.27550(9) 0.75540(6) 0.0141(3) Uani 1 1 d . . . .
O2 O 0.50532(13) 0.52657(10) 0.73145(6) 0.0203(3) Uani 1 1 d . . . .
H2 H 0.512108 0.573545 0.757205 0.030 Uiso 1 1 d GR . . .
O11 O 0.42612(12) 0.14867(10) 0.83322(6) 0.0148(3) Uani 1 1 d . . . .
O21 O 0.42515(12) 0.10150(9) 0.70933(6) 0.0129(3) Uani 1 1 d . . . .
O31 O 0.63772(11) 0.16717(9) 0.77123(6) 0.0143(3) Uani 1 1 d . . . .
N11 N 0.58126(16) 0.20055(13) 0.91327(7) 0.0201(4) Uani 1 1 d . . . .
N12 N 0.76087(16) 0.32242(13) 0.81548(8) 0.0230(4) Uani 1 1 d . . . .
N13 N 0.54395(16) 0.37063(13) 0.86587(7) 0.0206(4) Uani 1 1 d . . . .
N14 N 0.51795(16) 0.43398(12) 0.83237(7) 0.0192(4) Uani 1 1 d . . . .
N15 N 0.50405(19) 0.59256(13) 0.84366(9) 0.0275(4) Uani 1 1 d . . . .
N21 N 0.26942(16) 0.23345(12) 0.84359(8) 0.0196(4) Uani 1 1 d . . . .
N22 N 0.21830(15) 0.06462(12) 0.73730(8) 0.0174(4) Uani 1 1 d . . . .
N23 N 0.27965(15) 0.26044(11) 0.71674(7) 0.0155(3) Uani 1 1 d . . . .
N24 N 0.33694(15) 0.35198(11) 0.71148(7) 0.0158(3) Uani 1 1 d . . . .
N25 N 0.3051(2) 0.47891(14) 0.66771(10) 0.0369(6) Uani 1 1 d . . . .
H25 H 0.367835 0.511225 0.685812 0.044 Uiso 1 1 calc R . . .
N31 N 0.45972(15) 0.19244(12) 0.62197(7) 0.0156(4) Uani 1 1 d . . . .
N32 N 0.68865(15) 0.12748(12) 0.66869(7) 0.0174(4) Uani 1 1 d . . . .
N33 N 0.66779(15) 0.31793(11) 0.67869(7) 0.0152(3) Uani 1 1 d . . . .
N34 N 0.63464(15) 0.40042(11) 0.69133(7) 0.0159(4) Uani 1 1 d . . . .
N35 N 0.69379(18) 0.55418(13) 0.66771(9) 0.0274(4) Uani 1 1 d . . . .
H35 H 0.643740 0.566990 0.692243 0.033 Uiso 1 1 calc R . . .
C1 C 0.40332(18) -0.03897(13) 0.82411(9) 0.0164(4) Uani 1 1 d . . . .
C2 C 0.38236(18) -0.06844(14) 0.76617(9) 0.0163(4) Uani 1 1 d . . . .
H2A H 0.306281 -0.091608 0.752193 0.020 Uiso 1 1 calc R . . .
C3 C 0.47099(19) -0.06451(14) 0.72844(9) 0.0175(4) Uani 1 1 d . . . .
C4 C 0.58242(18) -0.03773(14) 0.74973(9) 0.0172(4) Uani 1 1 d . . . .
H4 H 0.643218 -0.039679 0.724548 0.021 Uiso 1 1 calc R . . .
C5 C 0.60550(18) -0.00806(14) 0.80778(9) 0.0168(4) Uani 1 1 d . . . .
C6 C 0.51546(18) -0.01076(14) 0.84457(9) 0.0167(4) Uani 1 1 d . . . .
H6 H 0.530566 0.006946 0.884415 0.020 Uiso 1 1 calc R . . .
C11 C 0.37951(18) 0.14404(15) 0.88795(8) 0.0175(4) Uani 1 1 d . . . .
C12 C 0.29638(18) 0.04893(15) 0.89389(9) 0.0181(4) Uani 1 1 d . . . .
C13 C 0.2050(2) 0.04345(16) 0.93117(9) 0.0226(5) Uani 1 1 d . . . .
H13 H 0.198245 0.097656 0.953946 0.027 Uiso 1 1 calc R . . .
C14 C 0.1244(2) -0.03872(17) 0.93568(10) 0.0250(5) Uani 1 1 d . . . .
H14 H 0.064831 -0.040677 0.962138 0.030 Uiso 1 1 calc R . . .
C15 C 0.13045(19) -0.11771(17) 0.90184(10) 0.0249(5) Uani 1 1 d . . . .
H15A H 0.073381 -0.173541 0.903342 0.030 Uiso 1 1 calc R . . .
C16 C 0.22136(19) -0.11425(16) 0.86554(9) 0.0214(5) Uani 1 1 d . . . .
H16 H 0.225631 -0.168619 0.842215 0.026 Uiso 1 1 calc R . . .
C17 C 0.30694(18) -0.03319(15) 0.86221(9) 0.0175(4) Uani 1 1 d . . . .
C21 C 0.35485(18) 0.05550(13) 0.66224(8) 0.0150(4) Uani 1 1 d . . . .
C22 C 0.39808(18) -0.02650(14) 0.63346(9) 0.0177(4) Uani 1 1 d . . . .
C23 C 0.3871(2) -0.04690(15) 0.57378(9) 0.0231(5) Uani 1 1 d . . . .
H23 H 0.349036 -0.012588 0.551928 0.028 Uiso 1 1 calc R . . .
C24 C 0.4307(2) -0.11630(17) 0.54577(10) 0.0291(5) Uani 1 1 d . . . .
H24 H 0.421724 -0.129135 0.505248 0.035 Uiso 1 1 calc R . . .
C25 C 0.4865(2) -0.16625(17) 0.57652(10) 0.0302(6) Uani 1 1 d . . . .
H25A H 0.518038 -0.212661 0.557445 0.036 Uiso 1 1 calc R . . .
C26 C 0.4964(2) -0.14818(16) 0.63575(10) 0.0255(5) Uani 1 1 d . . . .
H26 H 0.534862 -0.183019 0.656986 0.031 Uiso 1 1 calc R . . .
C27 C 0.45171(19) -0.08041(14) 0.66501(9) 0.0179(4) Uani 1 1 d . . . .
C31 C 0.75422(18) 0.17125(15) 0.76783(9) 0.0185(4) Uani 1 1 d . . . .
C32 C 0.79252(18) 0.11616(15) 0.81396(9) 0.0192(4) Uani 1 1 d . . . .
C33 C 0.8989(2) 0.15011(18) 0.84136(10) 0.0269(5) Uani 1 1 d . . . .
H33 H 0.947012 0.205826 0.830518 0.032 Uiso 1 1 calc R . . .
C34 C 0.9367(2) 0.10500(19) 0.88394(11) 0.0304(5) Uani 1 1 d . . . .
H34 H 1.009392 0.129840 0.901823 0.037 Uiso 1 1 calc R . . .
C35 C 0.8679(2) 0.02389(19) 0.90008(10) 0.0308(6) Uani 1 1 d . . . .
H35A H 0.893058 -0.007575 0.929039 0.037 Uiso 1 1 calc R . . .
C36 C 0.7621(2) -0.01128(17) 0.87379(10) 0.0258(5) Uani 1 1 d . . . .
H36 H 0.714844 -0.066911 0.885246 0.031 Uiso 1 1 calc R . . .
C37 C 0.72298(19) 0.03309(15) 0.83080(9) 0.0192(4) Uani 1 1 d . . . .
C40 C 0.6738(2) 0.20561(17) 0.94571(10) 0.0264(5) Uani 1 1 d . . . .
H40 H 0.746165 0.234124 0.931850 0.032 Uiso 1 1 calc R . . .
C41 C 0.6680(2) 0.17075(18) 0.99877(10) 0.0321(6) Uani 1 1 d . . . .
H41 H 0.735115 0.172330 1.020151 0.038 Uiso 1 1 calc R . . .
C42 C 0.5626(2) 0.13379(17) 1.01973(10) 0.0317(6) Uani 1 1 d . . . .
H42 H 0.556018 0.112548 1.056913 0.038 Uiso 1 1 calc R . . .
C43 C 0.4665(2) 0.12769(16) 0.98656(9) 0.0257(5) Uani 1 1 d . . . .
H43 H 0.393278 0.102097 1.000506 0.031 Uiso 1 1 calc R . . .
C44 C 0.47876(19) 0.15973(14) 0.93218(9) 0.0188(4) Uani 1 1 d . . . .
C45 C 0.31282(19) 0.21946(15) 0.89412(9) 0.0205(5) Uani 1 1 d . . . .
C46 C 0.2942(2) 0.26744(17) 0.94514(10) 0.0287(5) Uani 1 1 d . . . .
H46 H 0.328164 0.258612 0.980124 0.034 Uiso 1 1 calc R . . .
C47 C 0.2249(3) 0.32882(19) 0.94438(11) 0.0370(6) Uani 1 1 d . . . .
H47 H 0.210512 0.362353 0.978876 0.044 Uiso 1 1 calc R . . .
C48 C 0.1772(2) 0.34027(18) 0.89264(11) 0.0348(6) Uani 1 1 d . . . .
H48 H 0.127830 0.380404 0.891235 0.042 Uiso 1 1 calc R . . .
C49 C 0.2024(2) 0.29261(16) 0.84317(10) 0.0256(5) Uani 1 1 d . . . .
H49 H 0.171262 0.301924 0.807538 0.031 Uiso 1 1 calc R . . .
C50 C 0.12087(19) 0.03340(16) 0.76475(10) 0.0239(5) Uani 1 1 d . . . .
H50 H 0.109888 0.063450 0.801096 0.029 Uiso 1 1 calc R . . .
C51 C 0.0371(2) -0.04045(17) 0.74178(12) 0.0306(6) Uani 1 1 d . . . .
H51 H -0.029851 -0.062528 0.762420 0.037 Uiso 1 1 calc R . . .
C52 C 0.0519(2) -0.08195(17) 0.68822(12) 0.0327(6) Uani 1 1 d . . . .
H52 H -0.006417 -0.131468 0.670852 0.039 Uiso 1 1 calc R . . .
C53 C 0.1524(2) -0.05110(16) 0.65970(11) 0.0259(5) Uani 1 1 d . . . .
H53 H 0.163925 -0.079231 0.622851 0.031 Uiso 1 1 calc R . . .
C54 C 0.23540(18) 0.02167(14) 0.68622(9) 0.0174(4) Uani 1 1 d . . . .
C55 C 0.35990(18) 0.12828(14) 0.61885(8) 0.0159(4) Uani 1 1 d . . . .
C56 C 0.2743(2) 0.12945(15) 0.58037(9) 0.0215(5) Uani 1 1 d . . . .
H56 H 0.205058 0.082888 0.578723 0.026 Uiso 1 1 calc R . . .
C57 C 0.2906(2) 0.20003(16) 0.54383(9) 0.0233(5) Uani 1 1 d . . . .
H57 H 0.232681 0.202579 0.517139 0.028 Uiso 1 1 calc R . . .
C58 C 0.3929(2) 0.26613(15) 0.54728(9) 0.0218(5) Uani 1 1 d . . . .
H58 H 0.406020 0.315020 0.523027 0.026 Uiso 1 1 calc R . . .
C59 C 0.4757(2) 0.26036(14) 0.58634(8) 0.0188(4) Uani 1 1 d . . . .
H59 H 0.546131 0.305545 0.588208 0.023 Uiso 1 1 calc R . . .
C60 C 0.6913(2) 0.08486(15) 0.61570(9) 0.0218(5) Uani 1 1 d . . . .
H60 H 0.630989 0.082260 0.589196 0.026 Uiso 1 1 calc R . . .
C61 C 0.7775(2) 0.04497(18) 0.59835(10) 0.0290(5) Uani 1 1 d . . . .
H61 H 0.776474 0.014608 0.560778 0.035 Uiso 1 1 calc R . . .
C62 C 0.8658(2) 0.0499(2) 0.63668(11) 0.0334(6) Uani 1 1 d . . . .
H62 H 0.927909 0.024712 0.625463 0.040 Uiso 1 1 calc R . . .
C63 C 0.8629(2) 0.09218(18) 0.69170(10) 0.0273(5) Uani 1 1 d . . . .
H63 H 0.922353 0.095160 0.718781 0.033 Uiso 1 1 calc R . . .
C64 C 0.77268(18) 0.13003(15) 0.70701(9) 0.0188(4) Uani 1 1 d . . . .
C65 C 0.81679(19) 0.27449(16) 0.77922(9) 0.0216(5) Uani 1 1 d . . . .
C66 C 0.9195(2) 0.31565(17) 0.75629(11) 0.0283(5) Uani 1 1 d . . . .
H66 H 0.957330 0.280448 0.730963 0.034 Uiso 1 1 calc R . . .
C67 C 0.9663(2) 0.40907(19) 0.77087(12) 0.0375(6) Uani 1 1 d . . . .
H67 H 1.037107 0.438692 0.755873 0.045 Uiso 1 1 calc R . . .
C68 C 0.9091(2) 0.45868(19) 0.80741(13) 0.0418(7) Uani 1 1 d . . . .
H68 H 0.939520 0.522906 0.817682 0.050 Uiso 1 1 calc R . . .
C69 C 0.8068(2) 0.41337(17) 0.82879(11) 0.0331(6) Uani 1 1 d . . . .
H69 H 0.767412 0.447655 0.853839 0.040 Uiso 1 1 calc R . . .
C70 C 0.5643(2) 0.41166(17) 0.91967(10) 0.0293(5) Uani 1 1 d . . . .
H70 H 0.584750 0.383150 0.951376 0.035 Uiso 1 1 calc R . . .
C71 C 0.5515(2) 0.50104(17) 0.92248(10) 0.0335(6) Uani 1 1 d . . . .
H71 H 0.560673 0.544834 0.955286 0.040 Uiso 1 1 calc R . . .
C72 C 0.5223(2) 0.51271(15) 0.86685(10) 0.0243(5) Uani 1 1 d . . . .
C73 C 0.3934(3) 0.61680(18) 0.85524(12) 0.0364(6) Uani 1 1 d . . . .
C74 C 0.2980(2) 0.5444(2) 0.82413(12) 0.0392(6) Uani 1 1 d . . . .
H74A H 0.309093 0.543679 0.782613 0.059 Uiso 1 1 calc GR . . .
H74B H 0.225276 0.558997 0.833239 0.059 Uiso 1 1 calc GR . . .
H74C H 0.297652 0.483439 0.836368 0.059 Uiso 1 1 calc GR . . .
C75 C 0.4063(3) 0.7096(2) 0.83118(18) 0.0606(10) Uani 1 1 d . . . .
H75A H 0.472512 0.754311 0.849453 0.091 Uiso 1 1 calc GR . . .
H75B H 0.337935 0.732009 0.838952 0.091 Uiso 1 1 calc GR . . .
H75C H 0.416650 0.702407 0.789609 0.091 Uiso 1 1 calc GR . . .
C76 C 0.3699(3) 0.6247(3) 0.92021(14) 0.0574(9) Uani 1 1 d . . . .
H76A H 0.355703 0.563297 0.934229 0.086 Uiso 1 1 calc GR . . .
H76B H 0.303217 0.649790 0.926710 0.086 Uiso 1 1 calc GR . . .
H76C H 0.435958 0.665993 0.940889 0.086 Uiso 1 1 calc GR . . .
C80 C 0.18041(19) 0.24463(15) 0.68790(9) 0.0202(4) Uani 1 1 d . . . .
H80 H 0.125136 0.187140 0.684605 0.024 Uiso 1 1 calc R . . .
C81 C 0.16857(19) 0.32231(16) 0.66358(10) 0.0221(5) Uani 1 1 d . . . .
H81 H 0.106172 0.328818 0.641176 0.027 Uiso 1 1 calc R . . .
C82 C 0.26887(19) 0.38948(15) 0.67920(9) 0.0193(4) Uani 1 1 d . . . .
C83 C 0.2521(2) 0.52781(17) 0.62877(11) 0.0284(5) Uani 1 1 d . . . .
C84 C 0.2428(3) 0.4810(2) 0.56808(13) 0.0574(9) Uani 1 1 d . . . .
H84A H 0.318352 0.477005 0.555273 0.086 Uiso 1 1 calc GR . . .
H84B H 0.211163 0.517102 0.542437 0.086 Uiso 1 1 calc GR . . .
H84C H 0.192912 0.418596 0.567296 0.086 Uiso 1 1 calc GR . . .
C85 C 0.3292(3) 0.6251(2) 0.63040(15) 0.0472(8) Uani 1 1 d . . . .
H85A H 0.333635 0.655431 0.669591 0.071 Uiso 1 1 calc GR . . .
H85B H 0.298172 0.660918 0.604303 0.071 Uiso 1 1 calc GR . . .
H85C H 0.405315 0.621506 0.618363 0.071 Uiso 1 1 calc GR . . .
C86 C 0.1356(3) 0.5351(2) 0.64945(17) 0.0576(10) Uani 1 1 d . . . .
H86A H 0.085295 0.472946 0.649314 0.086 Uiso 1 1 calc GR . . .
H86B H 0.103503 0.570951 0.623809 0.086 Uiso 1 1 calc GR . . .
H86C H 0.142939 0.566078 0.688545 0.086 Uiso 1 1 calc GR . . .
C90 C 0.75448(18) 0.33476(15) 0.64274(9) 0.0185(4) Uani 1 1 d . . . .
H90 H 0.792178 0.289675 0.627351 0.022 Uiso 1 1 calc R . . .
C91 C 0.78185(19) 0.42574(15) 0.63097(9) 0.0213(5) Uani 1 1 d . . . .
H91 H 0.839986 0.454870 0.606881 0.026 Uiso 1 1 calc R . . .
C92 C 0.70495(18) 0.46634(14) 0.66241(9) 0.0186(4) Uani 1 1 d . . . .
C93 C 0.7571(2) 0.63032(15) 0.63648(10) 0.0253(5) Uani 1 1 d . . . .
C94 C 0.8830(2) 0.65448(18) 0.65328(12) 0.0336(6) Uani 1 1 d . . . .
H94A H 0.892450 0.672253 0.694717 0.050 Uiso 1 1 calc GR . . .
H94B H 0.923491 0.706134 0.632499 0.050 Uiso 1 1 calc GR . . .
H94C H 0.913892 0.600583 0.643410 0.050 Uiso 1 1 calc GR . . .
C95 C 0.7084(2) 0.71324(17) 0.65463(13) 0.0372(6) Uani 1 1 d . . . .
H95A H 0.626669 0.697087 0.645704 0.056 Uiso 1 1 calc GR . . .
H95B H 0.745971 0.765790 0.633799 0.056 Uiso 1 1 calc GR . . .
H95C H 0.721340 0.730020 0.696031 0.056 Uiso 1 1 calc GR . . .
C96 C 0.7390(3) 0.60712(19) 0.57182(11) 0.0396(7) Uani 1 1 d . . . .
H96A H 0.770661 0.554475 0.559488 0.059 Uiso 1 1 calc GR . . .
H96B H 0.777061 0.660795 0.552082 0.059 Uiso 1 1 calc GR . . .
H96C H 0.657466 0.591152 0.562288 0.059 Uiso 1 1 calc GR . . .
S100 S 0.79547(6) 0.73362(5) 0.90739(3) 0.03614(15) Uani 1 1 d D . . .
F100 F 0.76041(16) 0.66490(13) 0.80027(7) 0.0554(5) Uani 1 1 d D . . .
F101 F 0.93458(17) 0.72455(18) 0.82237(9) 0.0800(7) Uani 1 1 d D . . .
F102 F 0.8219(2) 0.81194(14) 0.81090(8) 0.0820(7) Uani 1 1 d D . . .
O100 O 0.87589(18) 0.81085(16) 0.93623(9) 0.0533(6) Uani 1 1 d D . . .
O101 O 0.68100(16) 0.74315(14) 0.90788(8) 0.0427(5) Uani 1 1 d D . . .
O102 O 0.8067(2) 0.64278(17) 0.91861(10) 0.0645(7) Uani 1 1 d D . . .
C100 C 0.8293(3) 0.7352(2) 0.83133(12) 0.0443(7) Uani 1 1 d D . . .
S101 S 0.97938(14) 0.15114(12) 0.48907(6) 0.0270(5) Uani 0.751(10) 1 d D P A 1
F103 F 0.8318(4) 0.2458(4) 0.5220(2) 0.0521(10) Uani 0.751(10) 1 d D P A 1
F104 F 0.8718(8) 0.2487(6) 0.4329(2) 0.0422(12) Uani 0.751(10) 1 d D P A 1
F105 F 0.9917(5) 0.3302(3) 0.4960(3) 0.0662(12) Uani 0.751(10) 1 d D P A 1
O103 O 1.0662(4) 0.1652(3) 0.44556(16) 0.0330(9) Uani 0.751(10) 1 d D P A 1
O104 O 1.0223(4) 0.1632(4) 0.54735(15) 0.0456(11) Uani 0.751(10) 1 d D P A 1
O105 O 0.8842(4) 0.0720(3) 0.4752(3) 0.0310(10) Uani 0.751(10) 1 d D P A 1
C101 C 0.9157(5) 0.2477(4) 0.4846(2) 0.0333(12) Uani 0.751(10) 1 d D P A 1
H15 H 0.563(3) 0.640(2) 0.8552(13) 0.040 Uiso 1 1 d R . . .
S102 S 0.9628(11) 0.1793(12) 0.4958(5) 0.120(4) Uani 0.249(10) 1 d D P A 2
F106 F 0.8097(18) 0.2761(16) 0.5090(8) 0.111(8) Uani 0.249(10) 1 d D P A 2
F107 F 0.874(2) 0.2673(17) 0.4249(7) 0.044(5) Uani 0.249(10) 1 d D P A 2
F108 F 0.976(2) 0.3549(14) 0.4943(12) 0.145(12) Uani 0.249(10) 1 d D P A 2
O106 O 1.0538(14) 0.1829(16) 0.4555(10) 0.118(10) Uani 0.249(10) 1 d D P A 2
O107 O 0.995(2) 0.198(2) 0.5555(7) 0.195(17) Uani 0.249(10) 1 d D P A 2
O108 O 0.8704(14) 0.0991(12) 0.4830(9) 0.059(7) Uani 0.249(10) 1 d D P A 2
C102 C 0.9048(16) 0.2756(12) 0.4797(7) 0.061(8) Uani 0.249(10) 1 d D P A 2

loop_
_atom_site_aniso_label
_atom_site_aniso_U_11
_atom_site_aniso_U_22
_atom_site_aniso_U_33
_atom_site_aniso_U_23
_atom_site_aniso_U_13
_atom_site_aniso_U_12
Fe1 0.01929(18) 0.01555(16) 0.01264(15) 0.00348(12) 0.00140(12) 0.00505(13)
Fe2 0.01733(17) 0.01364(16) 0.01186(15) 0.00440(11) 0.00159(12) 0.00684(12)
Fe3 0.01418(16) 0.01171(15) 0.01139(14) 0.00392(11) 0.00097(11) 0.00463(12)
Fe4 0.01596(17) 0.01117(15) 0.01253(15) 0.00275(11) 0.00072(12) 0.00435(12)
O1 0.0170(7) 0.0140(7) 0.0119(6) 0.0042(5) 0.0026(5) 0.0042(6)
O2 0.0243(8) 0.0144(7) 0.0235(8) 0.0037(6) 0.0032(6) 0.0067(6)
O11 0.0183(7) 0.0173(7) 0.0106(6) 0.0047(5) 0.0029(5) 0.0067(6)
O21 0.0155(7) 0.0116(7) 0.0117(6) 0.0021(5) -0.0013(5) 0.0028(5)
O31 0.0114(7) 0.0178(7) 0.0154(7) 0.0064(5) -0.0004(5) 0.0054(6)
N11 0.0260(10) 0.0220(9) 0.0150(8) 0.0031(7) -0.0009(7) 0.0106(8)
N12 0.0245(10) 0.0226(10) 0.0204(9) 0.0058(7) -0.0032(8) 0.0013(8)
N13 0.0288(11) 0.0198(9) 0.0142(8) 0.0024(7) -0.0011(7) 0.0075(8)
N14 0.0265(10) 0.0150(9) 0.0168(8) 0.0014(7) -0.0007(7) 0.0065(7)
N15 0.0372(12) 0.0145(9) 0.0300(11) -0.0017(8) -0.0004(9) 0.0061(8)
N21 0.0203(10) 0.0206(9) 0.0210(9) 0.0062(7) 0.0042(7) 0.0092(7)
N22 0.0170(9) 0.0157(9) 0.0219(9) 0.0082(7) 0.0019(7) 0.0063(7)
N23 0.0154(9) 0.0135(8) 0.0183(8) 0.0048(7) 0.0007(7) 0.0037(7)
N24 0.0199(9) 0.0130(8) 0.0165(8) 0.0037(6) 0.0001(7) 0.0069(7)
N25 0.0417(14) 0.0205(10) 0.0488(14) 0.0139(9) -0.0229(11) 0.0048(9)
N31 0.0216(10) 0.0155(8) 0.0117(8) 0.0028(6) 0.0011(7) 0.0079(7)
N32 0.0200(10) 0.0163(9) 0.0186(8) 0.0080(7) 0.0034(7) 0.0073(7)
N33 0.0178(9) 0.0137(8) 0.0154(8) 0.0034(6) 0.0012(7) 0.0057(7)
N34 0.0199(9) 0.0110(8) 0.0180(8) 0.0035(6) 0.0013(7) 0.0052(7)
N35 0.0323(11) 0.0167(9) 0.0354(11) 0.0106(8) 0.0159(9) 0.0074(8)
C1 0.0209(11) 0.0109(9) 0.0196(10) 0.0077(8) 0.0025(8) 0.0061(8)
C2 0.0195(11) 0.0119(9) 0.0191(10) 0.0067(8) 0.0000(8) 0.0049(8)
C3 0.0281(12) 0.0110(9) 0.0167(10) 0.0056(8) 0.0016(8) 0.0097(8)
C4 0.0204(11) 0.0152(10) 0.0194(10) 0.0080(8) 0.0043(8) 0.0086(8)
C5 0.0192(11) 0.0145(10) 0.0202(10) 0.0083(8) 0.0019(8) 0.0081(8)
C6 0.0233(12) 0.0137(10) 0.0152(9) 0.0072(8) 0.0011(8) 0.0066(8)
C11 0.0216(11) 0.0193(10) 0.0133(9) 0.0051(8) 0.0052(8) 0.0072(9)
C12 0.0186(11) 0.0233(11) 0.0149(9) 0.0091(8) -0.0002(8) 0.0075(9)
C13 0.0250(12) 0.0278(12) 0.0193(10) 0.0087(9) 0.0052(9) 0.0121(10)
C14 0.0189(12) 0.0378(13) 0.0229(11) 0.0165(10) 0.0046(9) 0.0107(10)
C15 0.0174(12) 0.0294(12) 0.0285(12) 0.0148(10) -0.0012(9) 0.0027(9)
C16 0.0207(12) 0.0233(11) 0.0223(11) 0.0092(9) -0.0002(9) 0.0066(9)
C17 0.0191(11) 0.0212(11) 0.0151(9) 0.0082(8) -0.0012(8) 0.0082(9)
C21 0.0190(11) 0.0119(9) 0.0146(9) 0.0020(7) -0.0031(8) 0.0046(8)
C22 0.0220(11) 0.0128(10) 0.0175(10) 0.0018(8) 0.0002(8) 0.0027(8)
C23 0.0335(13) 0.0186(11) 0.0183(10) 0.0029(8) -0.0039(9) 0.0081(9)
C24 0.0477(16) 0.0250(12) 0.0156(10) -0.0012(9) 0.0008(10) 0.0117(11)
C25 0.0497(16) 0.0220(12) 0.0233(12) -0.0007(9) 0.0050(11) 0.0182(11)
C26 0.0359(14) 0.0214(11) 0.0230(11) 0.0052(9) 0.0020(10) 0.0129(10)
C27 0.0232(12) 0.0134(10) 0.0174(10) 0.0030(8) 0.0020(8) 0.0043(8)
C31 0.0138(11) 0.0217(11) 0.0220(10) 0.0084(8) 0.0023(8) 0.0060(8)
C32 0.0153(11) 0.0266(11) 0.0185(10) 0.0066(8) 0.0017(8) 0.0086(9)
C33 0.0186(12) 0.0340(13) 0.0305(12) 0.0118(10) 0.0008(9) 0.0077(10)
C34 0.0168(12) 0.0474(15) 0.0300(12) 0.0121(11) -0.0033(10) 0.0102(11)
C35 0.0262(13) 0.0462(15) 0.0269(12) 0.0170(11) -0.0004(10) 0.0173(11)
C36 0.0243(13) 0.0326(13) 0.0256(11) 0.0132(10) 0.0031(9) 0.0130(10)
C37 0.0188(11) 0.0248(11) 0.0179(10) 0.0062(8) 0.0025(8) 0.0113(9)
C40 0.0312(14) 0.0318(13) 0.0195(11) 0.0013(9) -0.0051(9) 0.0143(10)
C41 0.0442(16) 0.0335(14) 0.0226(12) 0.0022(10) -0.0123(11) 0.0177(12)
C42 0.0552(17) 0.0237(12) 0.0184(11) 0.0066(9) -0.0057(11) 0.0125(11)
C43 0.0396(14) 0.0223(11) 0.0163(10) 0.0048(9) 0.0008(10) 0.0089(10)
C44 0.0292(12) 0.0164(10) 0.0135(9) 0.0032(8) 0.0007(8) 0.0104(9)
C45 0.0240(12) 0.0197(11) 0.0199(10) 0.0060(8) 0.0057(9) 0.0078(9)
C46 0.0430(15) 0.0307(13) 0.0172(11) 0.0062(9) 0.0089(10) 0.0166(11)
C47 0.0574(18) 0.0354(14) 0.0264(13) 0.0059(11) 0.0186(12) 0.0258(13)
C48 0.0483(17) 0.0334(14) 0.0337(13) 0.0098(11) 0.0145(12) 0.0286(13)
C49 0.0280(13) 0.0277(12) 0.0265(12) 0.0094(9) 0.0070(10) 0.0146(10)
C50 0.0204(12) 0.0232(11) 0.0322(12) 0.0134(9) 0.0050(9) 0.0090(9)
C51 0.0188(12) 0.0290(13) 0.0461(15) 0.0167(11) 0.0050(11) 0.0051(10)
C52 0.0200(13) 0.0244(12) 0.0509(16) 0.0111(11) -0.0062(11) -0.0027(10)
C53 0.0248(13) 0.0209(11) 0.0308(12) 0.0048(9) -0.0057(10) 0.0024(9)
C54 0.0173(11) 0.0140(10) 0.0223(10) 0.0079(8) -0.0021(8) 0.0043(8)
C55 0.0216(11) 0.0138(10) 0.0136(9) 0.0013(7) 0.0002(8) 0.0072(8)
C56 0.0225(12) 0.0222(11) 0.0205(10) 0.0040(9) -0.0038(9) 0.0058(9)
C57 0.0274(13) 0.0250(12) 0.0206(11) 0.0057(9) -0.0059(9) 0.0114(10)
C58 0.0328(13) 0.0209(11) 0.0156(10) 0.0071(8) 0.0020(9) 0.0122(10)
C59 0.0272(12) 0.0169(10) 0.0138(9) 0.0050(8) 0.0026(8) 0.0071(9)
C60 0.0267(12) 0.0240(11) 0.0176(10) 0.0077(9) 0.0051(9) 0.0095(9)
C61 0.0362(14) 0.0339(13) 0.0232(11) 0.0086(10) 0.0110(10) 0.0187(11)
C62 0.0303(14) 0.0482(16) 0.0317(13) 0.0148(11) 0.0139(11) 0.0246(12)
C63 0.0208(12) 0.0386(14) 0.0285(12) 0.0146(10) 0.0063(9) 0.0144(10)
C64 0.0191(11) 0.0212(11) 0.0191(10) 0.0110(8) 0.0040(8) 0.0071(9)
C65 0.0181(11) 0.0251(12) 0.0207(11) 0.0087(9) -0.0055(9) 0.0013(9)
C66 0.0199(12) 0.0333(13) 0.0307(13) 0.0129(10) -0.0006(10) 0.0008(10)
C67 0.0247(14) 0.0389(15) 0.0429(15) 0.0171(12) -0.0029(11) -0.0084(11)
C68 0.0384(16) 0.0289(14) 0.0489(17) 0.0056(12) -0.0085(13) -0.0097(12)
C69 0.0364(15) 0.0228(12) 0.0349(13) 0.0032(10) -0.0062(11) -0.0028(11)
C70 0.0463(16) 0.0243(12) 0.0170(11) -0.0014(9) -0.0047(10) 0.0094(11)
C71 0.0548(18) 0.0243(13) 0.0198(11) -0.0048(9) -0.0034(11) 0.0092(12)
C72 0.0316(13) 0.0181(11) 0.0217(11) -0.0026(9) -0.0003(9) 0.0052(9)
C73 0.0492(17) 0.0269(13) 0.0388(14) -0.0009(11) 0.0077(12) 0.0214(12)
C74 0.0357(16) 0.0437(16) 0.0422(15) 0.0021(12) 0.0066(12) 0.0180(13)
C75 0.070(2) 0.0301(16) 0.092(3) 0.0130(17) 0.015(2) 0.0291(16)
C76 0.073(2) 0.059(2) 0.0441(18) -0.0141(15) 0.0135(16) 0.0296(18)
C80 0.0177(11) 0.0212(11) 0.0231(11) 0.0053(9) -0.0018(9) 0.0062(9)
C81 0.0202(12) 0.0256(12) 0.0235(11) 0.0047(9) -0.0017(9) 0.0106(9)
C82 0.0235(12) 0.0181(10) 0.0191(10) 0.0041(8) -0.0010(8) 0.0095(9)
C83 0.0298(14) 0.0282(13) 0.0325(13) 0.0154(10) -0.0016(10) 0.0127(10)
C84 0.085(3) 0.056(2) 0.0340(16) 0.0184(14) 0.0014(16) 0.0181(18)
C85 0.0482(19) 0.0329(15) 0.065(2) 0.0268(14) -0.0081(15) 0.0114(13)
C86 0.0472(19) 0.0491(19) 0.094(3) 0.0432(19) 0.0250(18) 0.0316(16)
C90 0.0169(11) 0.0197(11) 0.0200(10) 0.0055(8) 0.0035(8) 0.0053(8)
C91 0.0228(12) 0.0193(11) 0.0221(11) 0.0086(8) 0.0082(9) 0.0033(9)
C92 0.0198(11) 0.0172(10) 0.0186(10) 0.0066(8) 0.0021(8) 0.0025(8)
C93 0.0308(13) 0.0165(11) 0.0301(12) 0.0117(9) 0.0086(10) 0.0052(9)
C94 0.0300(14) 0.0245(13) 0.0446(15) 0.0066(11) 0.0043(11) 0.0025(10)
C95 0.0434(16) 0.0212(12) 0.0508(16) 0.0142(11) 0.0143(13) 0.0113(11)
C96 0.0569(19) 0.0315(14) 0.0316(14) 0.0133(11) -0.0011(13) 0.0094(13)
S100 0.0381(4) 0.0416(4) 0.0245(3) 0.0034(3) 0.0062(3) 0.0015(3)
F100 0.0625(12) 0.0584(11) 0.0321(9) -0.0087(8) 0.0051(8) -0.0059(9)
F101 0.0494(12) 0.1168(19) 0.0547(12) -0.0267(12) 0.0223(10) -0.0038(12)
F102 0.149(2) 0.0506(12) 0.0400(10) 0.0157(9) 0.0281(12) 0.0076(13)
O100 0.0393(12) 0.0682(15) 0.0362(11) -0.0090(10) 0.0071(9) -0.0128(10)
O101 0.0364(11) 0.0472(12) 0.0368(10) -0.0057(9) 0.0068(8) -0.0010(9)
O102 0.097(2) 0.0592(15) 0.0443(13) 0.0146(11) 0.0083(13) 0.0293(14)
C100 0.0488(18) 0.0463(17) 0.0282(14) 0.0005(12) 0.0115(12) -0.0059(14)
S101 0.0216(7) 0.0355(7) 0.0178(6) 0.0087(5) -0.0002(4) -0.0068(5)
F103 0.0524(18) 0.063(2) 0.0402(19) -0.0018(14) 0.0207(14) 0.0140(15)
F104 0.058(2) 0.036(3) 0.037(2) 0.013(2) 0.011(2) 0.017(2)
F105 0.064(2) 0.0330(16) 0.084(3) -0.0172(16) 0.016(2) -0.0146(17)
O103 0.027(2) 0.0424(18) 0.0263(15) 0.0079(14) 0.0038(13) 0.0002(15)
O104 0.0283(17) 0.073(2) 0.0240(15) 0.0115(14) -0.0047(13) -0.0119(17)
O105 0.0291(17) 0.0299(19) 0.0278(15) 0.0065(16) -0.0027(12) -0.0057(14)
C101 0.038(3) 0.026(3) 0.029(2) 0.0004(19) 0.0066(18) -0.003(2)
S102 0.102(6) 0.116(8) 0.106(6) 0.083(5) -0.075(5) -0.068(5)
F106 0.123(15) 0.112(16) 0.064(10) -0.027(9) 0.031(10) -0.019(10)
F107 0.054(7) 0.047(11) 0.035(6) 0.026(5) 0.006(5) 0.014(7)
F108 0.17(2) 0.114(18) 0.094(13) -0.033(13) -0.017(13) -0.057(14)
O106 0.022(7) 0.151(19) 0.20(2) 0.152(17) 0.009(10) 0.005(9)
O107 0.19(2) 0.21(3) 0.105(16) 0.106(16) -0.117(16) -0.15(2)
O108 0.059(10) 0.059(11) 0.045(11) 0.038(9) -0.026(7) -0.027(8)
C102 0.079(16) 0.026(11) 0.067(14) 0.004(8) 0.022(11) -0.012(9)

loop_
_atom_type_symbol
_atom_type_description
_atom_type_scat_dispersion_real
_atom_type_scat_dispersion_imag
_atom_type_scat_source
C C 0.0181 0.0091 'International Tables Vol C Tables 4.2.6.8 and 6.1.1.4'
H H 0.0000 0.0000 'International Tables Vol C Tables 4.2.6.8 and 6.1.1.4'
F F 0.0727 0.0534 'International Tables Vol C Tables 4.2.6.8 and 6.1.1.4'
Fe Fe -1.1336 3.1974 'International Tables Vol C Tables 4.2.6.8 and 6.1.1.4'
N N 0.0311 0.0180 'International Tables Vol C Tables 4.2.6.8 and 6.1.1.4'
O O 0.0492 0.0322 'International Tables Vol C Tables 4.2.6.8 and 6.1.1.4'
S S 0.3331 0.5567 'International Tables Vol C Tables 4.2.6.8 and 6.1.1.4'

loop_
_geom_angle_atom_site_label_1
_geom_angle_atom_site_label_2
_geom_angle_atom_site_label_3
_geom_angle
O1 Fe1 N12 101.51(6)
O11 Fe1 O1 79.95(6)
O11 Fe1 N11 74.85(7)
O11 Fe1 N12 163.80(6)
O31 Fe1 O1 80.46(6)
O31 Fe1 O11 90.30(6)
O31 Fe1 N11 110.90(7)
O31 Fe1 N12 74.17(7)
O31 Fe1 N13 156.56(7)
N11 Fe1 O1 152.20(7)
N11 Fe1 N12 105.98(7)
N13 Fe1 O1 83.81(6)
N13 Fe1 O11 103.96(7)
N13 Fe1 N11 90.97(7)
N13 Fe1 N12 92.23(8)
O1 Fe2 O21 81.14(6)
O1 Fe2 N21 108.09(7)
O1 Fe2 N22 151.41(6)
O1 Fe2 N23 84.45(6)
O11 Fe2 O1 87.26(6)
O11 Fe2 O21 92.12(6)
O11 Fe2 N21 74.48(6)
O11 Fe2 N22 107.17(7)
O11 Fe2 N23 159.52(7)
O21 Fe2 N21 162.97(6)
O21 Fe2 N22 73.93(6)
N22 Fe2 N21 99.64(7)
N23 Fe2 O21 105.02(6)
N23 Fe2 N21 90.35(7)
N23 Fe2 N22 88.62(7)
O1 Fe3 O21 84.75(6)
O1 Fe3 O31 84.27(6)
O1 Fe3 N31 101.44(6)
O1 Fe3 N32 156.53(7)
O1 Fe3 N33 87.10(7)
O21 Fe3 O31 91.36(6)
O21 Fe3 N31 74.45(6)
O21 Fe3 N32 105.59(7)
O21 Fe3 N33 160.20(6)
O31 Fe3 N31 163.97(6)
O31 Fe3 N32 74.64(6)
N32 Fe3 N31 101.63(7)
N33 Fe3 O31 105.76(7)
N33 Fe3 N31 89.59(7)
N33 Fe3 N32 88.81(7)
O1 Fe4 N14 87.98(6)
O1 Fe4 N24 85.77(7)
O1 Fe4 N34 86.64(6)
O2 Fe4 O1 178.73(6)
O2 Fe4 N14 92.57(7)
O2 Fe4 N24 95.00(7)
O2 Fe4 N34 92.10(7)
N24 Fe4 N14 116.61(7)
N24 Fe4 N34 119.80(7)
N34 Fe4 N14 122.67(7)
Fe2 O1 Fe1 95.15(6)
Fe3 O1 Fe1 96.13(6)
Fe3 O1 Fe2 98.48(6)
Fe4 O1 Fe1 118.26(7)
Fe4 O1 Fe2 121.76(7)
Fe4 O1 Fe3 121.18(7)
Fe4 O2 H2 127.7
Fe2 O11 Fe1 97.41(6)
C11 O11 Fe1 113.84(12)
C11 O11 Fe2 123.29(13)
Fe3 O21 Fe2 95.62(6)
C21 O21 Fe2 114.89(12)
C21 O21 Fe3 122.34(12)
Fe1 O31 Fe3 98.92(6)
C31 O31 Fe1 120.46(13)
C31 O31 Fe3 115.48(12)
C40 N11 Fe1 125.30(16)
C40 N11 C44 119.35(19)
C44 N11 Fe1 115.33(14)
C65 N12 Fe1 114.83(15)
C69 N12 Fe1 125.12(18)
C69 N12 C65 118.3(2)
N14 N13 Fe1 122.07(13)
C70 N13 Fe1 128.81(16)
C70 N13 N14 107.48(18)
N13 N14 Fe4 119.74(13)
C72 N14 Fe4 132.21(15)
C72 N14 N13 107.60(17)
C72 N15 C73 117.6(2)
C72 N15 H15 107(2)
C73 N15 H15 112(2)
C45 N21 Fe2 114.58(14)
C49 N21 Fe2 124.63(15)
C49 N21 C45 119.00(19)
C50 N22 Fe2 125.21(16)
C54 N22 Fe2 115.33(14)
C54 N22 C50 119.43(19)
N24 N23 Fe2 119.23(13)
C80 N23 Fe2 133.41(14)
C80 N23 N24 107.23(16)
N23 N24 Fe4 120.59(12)
C82 N24 Fe4 131.76(14)
C82 N24 N23 107.43(17)
C82 N25 H25 116.3
C82 N25 C83 127.5(2)
C83 N25 H25 116.3
C55 N31 Fe3 115.46(13)
C55 N31 C59 118.66(18)
C59 N31 Fe3 123.81(15)
C60 N32 Fe3 126.75(15)
C60 N32 C64 119.14(19)
C64 N32 Fe3 114.07(14)
N34 N33 Fe3 118.72(13)
C90 N33 Fe3 131.92(14)
C90 N33 N34 107.68(16)
N33 N34 Fe4 120.03(12)
C92 N34 Fe4 132.83(14)
C92 N34 N33 107.13(16)
C92 N35 H35 116.9
C92 N35 C93 126.24(19)
C93 N35 H35 116.9
C2 C1 C6 118.78(19)
C2 C1 C17 119.73(19)
C6 C1 C17 121.40(19)
C1 C2 H2A 119.5
C3 C2 C1 120.9(2)
C3 C2 H2A 119.5
C2 C3 C4 119.42(19)
C2 C3 C27 122.2(2)
C4 C3 C27 118.19(19)
C3 C4 H4 119.8
C3 C4 C5 120.47(19)
C5 C4 H4 119.8
C4 C5 C37 122.15(19)
C6 C5 C4 119.0(2)
C6 C5 C37 118.73(19)
C1 C6 H6 119.4
C5 C6 C1 121.21(19)
C5 C6 H6 119.4
O11 C11 C12 111.77(17)
O11 C11 C44 107.59(17)
O11 C11 C45 105.55(16)
C44 C11 C12 109.41(16)
C45 C11 C12 108.79(18)
C45 C11 C44 113.73(17)
C13 C12 C11 119.43(19)
C13 C12 C17 118.0(2)
C17 C12 C11 122.60(19)
C12 C13 H13 119.1
C14 C13 C12 121.9(2)
C14 C13 H13 119.1
C13 C14 H14 119.9
C15 C14 C13 120.1(2)
C15 C14 H14 119.9
C14 C15 H15A 120.6
C14 C15 C16 118.9(2)
C16 C15 H15A 120.6
C15 C16 H16 118.9
C15 C16 C17 122.1(2)
C17 C16 H16 118.9
C12 C17 C1 123.83(19)
C16 C17 C1 117.35(19)
C16 C17 C12 118.8(2)
O21 C21 C22 111.59(16)
O21 C21 C54 106.11(16)
O21 C21 C55 105.90(16)
C54 C21 C22 111.11(17)
C54 C21 C55 112.76(17)
C55 C21 C22 109.26(16)
C23 C22 C21 119.50(19)
C23 C22 C27 118.07(19)
C27 C22 C21 122.40(18)
C22 C23 H23 119.3
C24 C23 C22 121.5(2)
C24 C23 H23 119.3
C23 C24 H24 119.9
C25 C24 C23 120.2(2)
C25 C24 H24 119.9
C24 C25 H25A 120.4
C24 C25 C26 119.2(2)
C26 C25 H25A 120.4
C25 C26 H26 119.1
C25 C26 C27 121.9(2)
C27 C26 H26 119.1
C22 C27 C3 123.37(18)
C26 C27 C3 117.30(19)
C26 C27 C22 119.18(19)
O31 C31 C32 111.13(16)
O31 C31 C64 106.45(17)
O31 C31 C65 106.37(17)
C64 C31 C32 110.89(17)
C64 C31 C65 112.63(17)
C65 C31 C32 109.28(18)
C33 C32 C31 119.6(2)
C33 C32 C37 117.7(2)
C37 C32 C31 122.69(19)
C32 C33 H33 118.9
C34 C33 C32 122.2(2)
C34 C33 H33 118.9
C33 C34 H34 120.2
C35 C34 C33 119.6(2)
C35 C34 H34 120.2
C34 C35 H35A 120.2
C34 C35 C36 119.6(2)
C36 C35 H35A 120.2
C35 C36 H36 119.2
C35 C36 C37 121.6(2)
C37 C36 H36 119.2
C32 C37 C5 123.52(19)
C36 C37 C5 117.0(2)
C36 C37 C32 119.4(2)
N11 C40 H40 118.8
N11 C40 C41 122.3(2)
C41 C40 H40 118.8
C40 C41 H41 120.8
C42 C41 C40 118.4(2)
C42 C41 H41 120.8
C41 C42 H42 120.1
C41 C42 C43 119.8(2)
C43 C42 H42 120.1
C42 C43 H43 120.6
C42 C43 C44 118.9(2)
C44 C43 H43 120.6
N11 C44 C11 115.28(17)
N11 C44 C43 121.1(2)
C43 C44 C11 123.4(2)
N21 C45 C11 112.64(18)
N21 C45 C46 121.7(2)
C46 C45 C11 125.6(2)
C45 C46 H46 120.5
C45 C46 C47 118.9(2)
C47 C46 H46 120.5
C46 C47 H47 120.5
C48 C47 C46 119.0(2)
C48 C47 H47 120.5
C47 C48 H48 120.5
C49 C48 C47 119.0(2)
C49 C48 H48 120.5
N21 C49 C48 122.2(2)
N21 C49 H49 118.9
C48 C49 H49 118.9
N22 C50 H50 119.0
N22 C50 C51 122.0(2)
C51 C50 H50 119.0
C50 C51 H51 120.6
C50 C51 C52 118.7(2)
C52 C51 H51 120.6
C51 C52 H52 120.1
C51 C52 C53 119.8(2)
C53 C52 H52 120.1
C52 C53 H53 120.7
C54 C53 C52 118.6(2)
C54 C53 H53 120.7
N22 C54 C21 114.98(18)
N22 C54 C53 121.3(2)
C53 C54 C21 123.6(2)
N31 C55 C21 112.40(17)
N31 C55 C56 122.18(19)
C56 C55 C21 125.42(19)
C55 C56 H56 120.5
C55 C56 C57 119.1(2)
C57 C56 H56 120.5
C56 C57 H57 120.7
C58 C57 C56 118.7(2)
C58 C57 H57 120.7
C57 C58 H58 120.3
C59 C58 C57 119.3(2)
C59 C58 H58 120.3
N31 C59 C58 122.1(2)
N31 C59 H59 119.0
C58 C59 H59 119.0
N32 C60 H60 118.6
N32 C60 C61 122.7(2)
C61 C60 H60 118.6
C60 C61 H61 120.7
C60 C61 C62 118.5(2)
C62 C61 H61 120.7
C61 C62 H62 120.4
C61 C62 C63 119.2(2)
C63 C62 H62 120.4
C62 C63 H63 120.2
C62 C63 C64 119.6(2)
C64 C63 H63 120.2
N32 C64 C31 114.47(18)
N32 C64 C63 120.7(2)
C63 C64 C31 124.7(2)
N12 C65 C31 112.65(19)
N12 C65 C66 122.1(2)
C66 C65 C31 125.2(2)
C65 C66 H66 120.6
C65 C66 C67 118.9(3)
C67 C66 H66 120.6
C66 C67 H67 120.3
C68 C67 C66 119.3(2)
C68 C67 H67 120.3
C67 C68 H68 120.6
C67 C68 C69 118.9(3)
C69 C68 H68 120.6
N12 C69 C68 122.5(3)
N12 C69 H69 118.8
C68 C69 H69 118.8
N13 C70 H70 124.7
N13 C70 C71 110.5(2)
C71 C70 H70 124.7
C70 C71 H71 127.6
C70 C71 C72 104.7(2)
C72 C71 H71 127.6
N14 C72 N15 120.6(2)
N14 C72 C71 109.7(2)
C71 C72 N15 129.7(2)
N15 C73 C74 109.8(2)
N15 C73 C75 104.5(2)
N15 C73 C76 111.7(2)
C74 C73 C75 110.6(3)
C74 C73 C76 109.6(3)
C75 C73 C76 110.7(3)
C73 C74 H74A 109.5
C73 C74 H74B 109.5
C73 C74 H74C 109.5
H74A C74 H74B 109.5
H74A C74 H74C 109.5
H74B C74 H74C 109.5
C73 C75 H75A 109.5
C73 C75 H75B 109.5
C73 C75 H75C 109.5
H75A C75 H75B 109.5
H75A C75 H75C 109.5
H75B C75 H75C 109.5
C73 C76 H76A 109.5
C73 C76 H76B 109.5
C73 C76 H76C 109.5
H76A C76 H76B 109.5
H76A C76 H76C 109.5
H76B C76 H76C 109.5
N23 C80 H80 124.3
N23 C80 C81 111.4(2)
C81 C80 H80 124.3
C80 C81 H81 127.6
C80 C81 C82 104.72(19)
C82 C81 H81 127.6
N24 C82 C81 109.17(19)
N25 C82 N24 119.3(2)
N25 C82 C81 131.5(2)
N25 C83 C84 111.1(2)
N25 C83 C85 106.0(2)
N25 C83 C86 111.0(2)
C84 C83 C85 109.9(2)
C84 C83 C86 110.3(3)
C86 C83 C85 108.4(2)
C83 C84 H84A 109.5
C83 C84 H84B 109.5
C83 C84 H84C 109.5
H84A C84 H84B 109.5
H84A C84 H84C 109.5
H84B C84 H84C 109.5
C83 C85 H85A 109.5
C83 C85 H85B 109.5
C83 C85 H85C 109.5
H85A C85 H85B 109.5
H85A C85 H85C 109.5
H85B C85 H85C 109.5
C83 C86 H86A 109.5
C83 C86 H86B 109.5
C83 C86 H86C 109.5
H86A C86 H86B 109.5
H86A C86 H86C 109.5
H86B C86 H86C 109.5
N33 C90 H90 124.4
N33 C90 C91 111.21(19)
C91 C90 H90 124.4
C90 C91 H91 127.5
C90 C91 C92 104.96(18)
C92 C91 H91 127.5
N34 C92 C91 109.02(18)
N35 C92 N34 120.11(19)
N35 C92 C91 130.9(2)
N35 C93 C94 110.7(2)
N35 C93 C95 106.04(19)
N35 C93 C96 111.1(2)
C94 C93 C95 109.1(2)
C96 C93 C94 111.2(2)
C96 C93 C95 108.6(2)
C93 C94 H94A 109.5
C93 C94 H94B 109.5
C93 C94 H94C 109.5
H94A C94 H94B 109.5
H94A C94 H94C 109.5
H94B C94 H94C 109.5
C93 C95 H95A 109.5
C93 C95 H95B 109.5
C93 C95 H95C 109.5
H95A C95 H95B 109.5
H95A C95 H95C 109.5
H95B C95 H95C 109.5
C93 C96 H96A 109.5
C93 C96 H96B 109.5
C93 C96 H96C 109.5
H96A C96 H96B 109.5
H96A C96 H96C 109.5
H96B C96 H96C 109.5
O100 S100 O101 114.03(13)
O100 S100 O102 116.39(16)
O100 S100 C100 105.60(13)
O101 S100 O102 114.21(15)
O101 S100 C100 102.73(14)
O102 S100 C100 101.53(14)
F100 C100 S100 110.83(19)
F100 C100 F101 105.7(2)
F101 C100 S100 111.1(2)
F102 C100 S100 112.5(2)
F102 C100 F100 108.4(3)
F102 C100 F101 108.0(3)
O103 S101 C101 103.2(3)
O104 S101 O103 114.9(2)
O104 S101 O105 115.5(3)
O104 S101 C101 103.6(3)
O105 S101 O103 114.6(3)
O105 S101 C101 102.5(3)
F103 C101 S101 111.7(4)
F103 C101 F105 106.9(5)
F104 C101 S101 112.3(4)
F104 C101 F103 107.1(5)
F104 C101 F105 106.2(6)
F105 C101 S101 112.2(4)
O106 S102 C102 103.2(8)
O107 S102 O106 116.8(11)
O107 S102 O108 113.9(10)
O107 S102 C102 104.7(10)
O108 S102 O106 112.3(10)
O108 S102 C102 104.2(9)
F106 C102 S102 111.3(10)
F107 C102 S102 110.5(11)
F107 C102 F106 105.5(13)
F108 C102 S102 111.4(11)
F108 C102 F106 106.6(13)
F108 C102 F107 111.3(14)

loop_
_geom_bond_atom_site_label_1
_geom_bond_atom_site_label_2
_geom_bond_distance
Fe1 O1 2.1478(14)
Fe1 O11 2.1128(16)
Fe1 O31 2.0052(15)
Fe1 N11 2.1340(18)
Fe1 N12 2.232(2)
Fe1 N13 2.0739(19)
Fe2 O1 2.0022(15)
Fe2 O11 1.9646(14)
Fe2 O21 2.0858(14)
Fe2 N21 2.2111(18)
Fe2 N22 2.1345(19)
Fe2 N23 2.0570(17)
Fe3 O1 1.9711(14)
Fe3 O21 1.9752(15)
Fe3 O31 2.0297(14)
Fe3 N31 2.2086(17)
Fe3 N32 2.1440(18)
Fe3 N33 2.0169(18)
Fe4 O1 1.9478(15)
Fe4 O2 1.8790(16)
Fe4 N14 2.0830(18)
Fe4 N24 2.0470(18)
Fe4 N34 2.0586(18)
O2 H2 0.8706
O11 C11 1.401(2)
O21 C21 1.409(2)
O31 C31 1.404(3)
N11 C40 1.338(3)
N11 C44 1.341(3)
N12 C65 1.351(3)
N12 C69 1.346(3)
N13 N14 1.377(2)
N13 C70 1.343(3)
N14 C72 1.356(3)
N15 C72 1.422(3)
N15 C73 1.495(3)
N15 H15 0.90(3)
N21 C45 1.347(3)
N21 C49 1.343(3)
N22 C50 1.349(3)
N22 C54 1.345(3)
N23 N24 1.394(2)
N23 C80 1.339(3)
N24 C82 1.368(3)
N25 H25 0.8800
N25 C82 1.356(3)
N25 C83 1.460(3)
N31 C55 1.347(3)
N31 C59 1.351(3)
N32 C60 1.345(3)
N32 C64 1.348(3)
N33 N34 1.397(2)
N33 C90 1.339(3)
N34 C92 1.369(3)
N35 H35 0.8800
N35 C92 1.350(3)
N35 C93 1.467(3)
C1 C2 1.389(3)
C1 C6 1.393(3)
C1 C17 1.488(3)
C2 H2A 0.9500
C2 C3 1.387(3)
C3 C4 1.391(3)
C3 C27 1.490(3)
C4 H4 0.9500
C4 C5 1.395(3)
C5 C6 1.388(3)
C5 C37 1.487(3)
C6 H6 0.9500
C11 C12 1.549(3)
C11 C44 1.546(3)
C11 C45 1.540(3)
C12 C13 1.405(3)
C12 C17 1.410(3)
C13 H13 0.9500
C13 C14 1.385(3)
C14 H14 0.9500
C14 C15 1.379(4)
C15 H15A 0.9500
C15 C16 1.388(3)
C16 H16 0.9500
C16 C17 1.400(3)
C21 C22 1.550(3)
C21 C54 1.540(3)
C21 C55 1.547(3)
C22 C23 1.400(3)
C22 C27 1.409(3)
C23 H23 0.9500
C23 C24 1.391(3)
C24 H24 0.9500
C24 C25 1.372(3)
C25 H25A 0.9500
C25 C26 1.386(3)
C26 H26 0.9500
C26 C27 1.392(3)
C31 C32 1.553(3)
C31 C64 1.537(3)
C31 C65 1.545(3)
C32 C33 1.398(3)
C32 C37 1.412(3)
C33 H33 0.9500
C33 C34 1.390(3)
C34 H34 0.9500
C34 C35 1.380(4)
C35 H35A 0.9500
C35 C36 1.383(4)
C36 H36 0.9500
C36 C37 1.398(3)
C40 H40 0.9500
C40 C41 1.385(3)
C41 H41 0.9500
C41 C42 1.375(4)
C42 H42 0.9500
C42 C43 1.380(4)
C43 H43 0.9500
C43 C44 1.396(3)
C45 C46 1.384(3)
C46 H46 0.9500
C46 C47 1.392(4)
C47 H47 0.9500
C47 C48 1.383(4)
C48 H48 0.9500
C48 C49 1.378(3)
C49 H49 0.9500
C50 H50 0.9500
C50 C51 1.373(4)
C51 H51 0.9500
C51 C52 1.379(4)
C52 H52 0.9500
C52 C53 1.390(4)
C53 H53 0.9500
C53 C54 1.387(3)
C55 C56 1.379(3)
C56 H56 0.9500
C56 C57 1.397(3)
C57 H57 0.9500
C57 C58 1.383(3)
C58 H58 0.9500
C58 C59 1.381(3)
C59 H59 0.9500
C60 H60 0.9500
C60 C61 1.372(3)
C61 H61 0.9500
C61 C62 1.380(4)
C62 H62 0.9500
C62 C63 1.385(4)
C63 H63 0.9500
C63 C64 1.385(3)
C65 C66 1.383(3)
C66 H66 0.9500
C66 C67 1.385(4)
C67 H67 0.9500
C67 C68 1.380(4)
C68 H68 0.9500
C68 C69 1.381(4)
C69 H69 0.9500
C70 H70 0.9500
C70 C71 1.381(4)
C71 H71 0.9500
C71 C72 1.385(3)
C73 C74 1.512(4)
C73 C75 1.520(4)
C73 C76 1.546(4)
C74 H74A 0.9800
C74 H74B 0.9800
C74 H74C 0.9800
C75 H75A 0.9800
C75 H75B 0.9800
C75 H75C 0.9800
C76 H76A 0.9800
C76 H76B 0.9800
C76 H76C 0.9800
C80 H80 0.9500
C80 C81 1.379(3)
C81 H81 0.9500
C81 C82 1.400(3)
C83 C84 1.515(4)
C83 C85 1.524(4)
C83 C86 1.523(4)
C84 H84A 0.9800
C84 H84B 0.9800
C84 H84C 0.9800
C85 H85A 0.9800
C85 H85B 0.9800
C85 H85C 0.9800
C86 H86A 0.9800
C86 H86B 0.9800
C86 H86C 0.9800
C90 H90 0.9500
C90 C91 1.375(3)
C91 H91 0.9500
C91 C92 1.408(3)
C93 C94 1.525(4)
C93 C95 1.529(3)
C93 C96 1.523(4)
C94 H94A 0.9800
C94 H94B 0.9800
C94 H94C 0.9800
C95 H95A 0.9800
C95 H95B 0.9800
C95 H95C 0.9800
C96 H96A 0.9800
C96 H96B 0.9800
C96 H96C 0.9800
S100 O100 1.431(2)
S100 O101 1.432(2)
S100 O102 1.447(2)
S100 C100 1.827(3)
F100 C100 1.327(3)
F101 C100 1.342(4)
F102 C100 1.307(4)
S101 O103 1.459(4)
S101 O104 1.438(4)
S101 O105 1.450(4)
S101 C101 1.810(6)
F103 C101 1.340(6)
F104 C101 1.324(7)
F105 C101 1.353(6)
S102 O106 1.449(9)
S102 O107 1.434(9)
S102 O108 1.437(9)
S102 C102 1.820(9)
F106 C102 1.346(10)
F107 C102 1.321(10)
F108 C102 1.305(10)

loop_
_smtbx_masks_void_nr
_smtbx_masks_void_average_x
_smtbx_masks_void_average_y
_smtbx_masks_void_average_z
_smtbx_masks_void_volume
_smtbx_masks_void_count_electrons
1 0.000 0.500 0.000 309.3 57.0
2 0.500 0.500 0.500 69.8 2.4
